data_7205289
loop_
_publ_author_name
'Lago, Ana Bel\'en'
'Carballo, Rosa'
'Fern\'andez-Hermida, Nuria'
'V\'azquez-L\'opez, Ezequiel M.'

_publ_section_title
;
 Mononuclear discrete complexes and coordination polymers based on
 metal(ii) chelidonate complexes with aromatic N,N-chelating ligands
;
_journal_issue 3
_journal_name_full CrystEngComm
_journal_page_first 941
_journal_paper_doi 10.1039/c0ce00330a
_journal_volume 13
_journal_year 2011
_chemical_formula_sum 'C19 H18 N2 O10 Zn'
_chemical_formula_weight 499.72
_chemical_name_systematic
;
?
;
_space_group_IT_number 2
_symmetry_cell_setting triclinic
_symmetry_space_group_name_Hall '-P 1'
_symmetry_space_group_name_H-M 'P -1'
_atom_sites_solution_hydrogens geom
_atom_sites_solution_primary direct
_atom_sites_solution_secondary difmap
_audit_creation_method SHELXL-97
_cell_angle_alpha 84.562(2)
_cell_angle_beta 80.973(2)
_cell_angle_gamma 76.465(2)
_cell_formula_units_Z 2
_cell_length_a 7.6821(8)
_cell_length_b 9.8561(10)
_cell_length_c 13.5031(14)
_cell_measurement_temperature 293(2)
_cell_volume 979.89(18)
_computing_structure_refinement 'SHELXL-97 (Sheldrick, 1997)'
_computing_structure_solution 'SHELXS-97 (Sheldrick, 1990)'
_diffrn_ambient_temperature 293(2)
_diffrn_measured_fraction_theta_full 0.935
_diffrn_measured_fraction_theta_max 0.935
_diffrn_radiation_monochromator graphite
_diffrn_radiation_source 'fine-focus sealed tube'
_diffrn_radiation_type MoK\a
_diffrn_radiation_wavelength 0.71073
_diffrn_reflns_av_R_equivalents 0.0241
_diffrn_reflns_av_sigmaI/netI 0.0567
_diffrn_reflns_limit_h_max 8
_diffrn_reflns_limit_h_min -10
_diffrn_reflns_limit_k_max 12
_diffrn_reflns_limit_k_min -12
_diffrn_reflns_limit_l_max 17
_diffrn_reflns_limit_l_min -15
_diffrn_reflns_number 6306
_diffrn_reflns_theta_full 28.03
_diffrn_reflns_theta_max 28.03
_diffrn_reflns_theta_min 1.53
_exptl_absorpt_coefficient_mu 1.317
_exptl_absorpt_correction_T_max 1.0000
_exptl_absorpt_correction_T_min 0.8484
_exptl_absorpt_correction_type multi-scan
_exptl_crystal_colour colourless
_exptl_crystal_density_diffrn 1.694
_exptl_crystal_density_method 'not measured'
_exptl_crystal_description prism
_exptl_crystal_F_000 512
_exptl_crystal_size_max 0.33
_exptl_crystal_size_mid 0.20
_exptl_crystal_size_min 0.11
_refine_diff_density_max 0.641
_refine_diff_density_min -0.617
_refine_diff_density_rms 0.151
_refine_ls_extinction_method none
_refine_ls_goodness_of_fit_ref 1.084
_refine_ls_hydrogen_treatment mixed
_refine_ls_matrix_type full
_refine_ls_number_parameters 313
_refine_ls_number_reflns 4435
_refine_ls_number_restraints 0
_refine_ls_restrained_S_all 1.084
_refine_ls_R_factor_all 0.0655
_refine_ls_R_factor_gt 0.0448
_refine_ls_shift/su_max 0.000
_refine_ls_shift/su_mean 0.000
_refine_ls_structure_factor_coef Fsqd
_refine_ls_weighting_details 'calc w=1/[\s^2^(Fo^2^)+(0.0746P)^2^+0.2376P] where P=(Fo^2^+2Fc^2^)/3'
_refine_ls_weighting_scheme calc
_refine_ls_wR_factor_gt 0.1165
_refine_ls_wR_factor_ref 0.1398
_reflns_number_gt 3428
_reflns_number_total 4435
_reflns_threshold_expression >2sigma(I)
_cod_data_source_file C0CE00330A.TXT
_cod_data_source_block 388_compound
_cod_depositor_comments
;
The following automatic conversions were performed:
'_symmetry_cell_setting' value 'Triclinic' changed to 'triclinic'
according to '/home/saulius/struct/CIF-dictionaries/cif_core.dic'
dictionary named 'cif_core.dic' version 2.4.1 from 2010-06-29.

Automatic conversion script
Id: cif_fix_enum 1555 2011-01-17 13:19:09Z saulius 
;
_cod_original_cell_volume 979.89(17)
_cod_original_sg_symbol_H-M 'P-1 '
_cod_database_code 7205289

loop_
_symmetry_equiv_pos_as_xyz
'x, y, z'
'-x, -y, -z'

loop_
_atom_site_label
_atom_site_type_symbol
_atom_site_fract_x
_atom_site_fract_y
_atom_site_fract_z
_atom_site_U_iso_or_equiv
_atom_site_adp_type
_atom_site_occupancy
_atom_site_symmetry_multiplicity
_atom_site_calc_flag
_atom_site_refinement_flags
_atom_site_disorder_assembly
_atom_site_disorder_group
Zn Zn 0.58294(5) 0.70260(4) 0.77368(3) 0.02458(14) Uani 1 1 d . . .
N1 N 0.6896(4) 0.5805(3) 0.6412(2) 0.0327(7) Uani 1 1 d . . .
N2 N 0.4347(4) 0.8208(3) 0.6594(2) 0.0313(7) Uani 1 1 d . . .
O1W O 0.4565(4) 0.8328(3) 0.8837(2) 0.0353(6) Uani 1 1 d . . .
O2W O 0.3985(4) 0.5784(3) 0.8239(2) 0.0377(7) Uani 1 1 d . . .
O3W O 0.7921(5) 0.8278(4) 0.7288(3) 0.0464(8) Uani 1 1 d . . .
O11 O 0.7580(3) 0.5693(3) 0.85745(19) 0.0323(6) Uani 1 1 d . . .
O1 O 1.1874(3) 0.3609(2) 0.87922(18) 0.0255(5) Uani 1 1 d . . .
O3 O 0.9108(4) 0.1255(3) 1.0787(2) 0.0365(6) Uani 1 1 d . . .
O12 O 1.0348(3) 0.6008(3) 0.7956(2) 0.0348(6) Uani 1 1 d . . .
O13 O 1.5501(3) 0.0764(3) 0.8825(2) 0.0391(7) Uani 1 1 d . . .
O14 O 1.5475(3) 0.3026(3) 0.8509(2) 0.0373(6) Uani 1 1 d . . .
C1 C 1.0042(5) 0.4004(3) 0.9028(3) 0.0250(7) Uani 1 1 d . . .
C2 C 0.9076(5) 0.3256(4) 0.9664(3) 0.0264(7) Uani 1 1 d . . .
H2 H 0.7828 0.3569 0.9795 0.032 Uiso 1 1 calc R . .
C3 C 0.9943(5) 0.1959(4) 1.0157(3) 0.0260(7) Uani 1 1 d . . .
C4 C 1.1873(5) 0.1551(3) 0.9851(3) 0.0258(7) Uani 1 1 d . . .
H4 H 1.2522 0.0711 1.0112 0.031 Uiso 1 1 calc R . .
C5 C 1.2744(4) 0.2364(3) 0.9195(2) 0.0232(7) Uani 1 1 d . . .
C11 C 0.9275(5) 0.5370(3) 0.8464(3) 0.0246(7) Uani 1 1 d . . .
C51 C 1.4749(5) 0.2035(4) 0.8818(3) 0.0265(7) Uani 1 1 d . . .
C12 C 0.8008(6) 0.4556(4) 0.6339(4) 0.0441(10) Uani 1 1 d . . .
H12 H 0.8431 0.4092 0.6917 0.053 Uiso 1 1 calc R . .
C13 C 0.8572(6) 0.3905(5) 0.5430(4) 0.0530(12) Uani 1 1 d . . .
H13 H 0.9351 0.3027 0.5413 0.064 Uiso 1 1 calc R . .
C14 C 0.7977(6) 0.4561(5) 0.4568(4) 0.0503(12) Uani 1 1 d . . .
H14 H 0.8365 0.4143 0.3959 0.060 Uiso 1 1 calc R . .
C15 C 0.6778(6) 0.5871(5) 0.4612(3) 0.0426(10) Uani 1 1 d . . .
C16 C 0.6246(5) 0.6445(4) 0.5555(3) 0.0330(8) Uani 1 1 d . . .
C17 C 0.4889(5) 0.7730(4) 0.5658(3) 0.0298(8) Uani 1 1 d . . .
C18 C 0.4136(6) 0.8398(5) 0.4811(3) 0.0409(10) Uani 1 1 d . . .
C19 C 0.2741(6) 0.9609(5) 0.4962(3) 0.0499(12) Uani 1 1 d . . .
H19 H 0.2217 1.0096 0.4419 0.060 Uiso 1 1 calc R . .
C20 C 0.2169(6) 1.0058(5) 0.5901(4) 0.0513(12) Uani 1 1 d . . .
H20 H 0.1226 1.0838 0.6011 0.062 Uiso 1 1 calc R . .
C21 C 0.3015(6) 0.9330(4) 0.6708(3) 0.0404(9) Uani 1 1 d . . .
H21 H 0.2621 0.9653 0.7348 0.048 Uiso 1 1 calc R . .
C22 C 0.4750(7) 0.7827(6) 0.3855(3) 0.0542(13) Uani 1 1 d . . .
H22 H 0.4281 0.8291 0.3290 0.065 Uiso 1 1 calc R . .
C23 C 0.6008(7) 0.6616(6) 0.3762(3) 0.0537(13) Uani 1 1 d . . .
H23 H 0.6384 0.6257 0.3132 0.064 Uiso 1 1 calc R . .
O4W O 0.0911(6) 0.9124(7) 0.2188(3) 0.117(2) Uani 1 1 d . . .
H2WA H 0.295(6) 0.583(4) 0.815(3) 0.029(11) Uiso 1 1 d . . .
H2WB H 0.435(5) 0.491(4) 0.845(3) 0.030(10) Uiso 1 1 d . . .
H1WA H 0.355(6) 0.845(5) 0.899(3) 0.034(13) Uiso 1 1 d . . .
H1WB H 0.478(7) 0.912(6) 0.892(4) 0.067(17) Uiso 1 1 d . . .
H3WA H 0.822(11) 0.889(8) 0.726(6) 0.11(3) Uiso 1 1 d . . .
H3WB H 0.870(17) 0.753(14) 0.777(10) 0.26(6) Uiso 1 1 d . . .

loop_
_atom_site_aniso_label
_atom_site_aniso_U_11
_atom_site_aniso_U_22
_atom_site_aniso_U_33
_atom_site_aniso_U_23
_atom_site_aniso_U_13
_atom_site_aniso_U_12
Zn 0.0253(2) 0.0220(2) 0.0255(2) 0.00005(15) -0.00557(16) -0.00268(15)
N1 0.0360(18) 0.0300(16) 0.0339(17) -0.0052(13) -0.0057(14) -0.0092(14)
N2 0.0365(17) 0.0313(16) 0.0261(16) -0.0007(12) -0.0074(13) -0.0062(14)
O1W 0.0309(16) 0.0339(15) 0.0421(17) -0.0123(12) -0.0023(13) -0.0071(13)
O2W 0.0239(14) 0.0263(14) 0.0623(19) 0.0069(13) -0.0070(13) -0.0074(11)
O3W 0.0459(18) 0.0427(18) 0.058(2) 0.0207(15) -0.0226(15) -0.0226(15)
O11 0.0247(13) 0.0320(13) 0.0371(15) 0.0079(11) -0.0077(11) -0.0017(10)
O1 0.0188(11) 0.0235(12) 0.0319(13) 0.0060(10) -0.0029(10) -0.0038(9)
O3 0.0300(14) 0.0313(14) 0.0431(16) 0.0093(12) 0.0067(12) -0.0092(11)
O12 0.0282(14) 0.0330(14) 0.0425(16) 0.0122(12) -0.0097(12) -0.0082(11)
O13 0.0213(13) 0.0301(14) 0.0603(18) 0.0077(13) -0.0014(12) -0.0019(11)
O14 0.0274(14) 0.0323(14) 0.0515(17) 0.0090(12) -0.0046(12) -0.0105(11)
C1 0.0237(17) 0.0225(16) 0.0287(18) -0.0022(13) -0.0067(14) -0.0027(13)
C2 0.0211(16) 0.0280(17) 0.0290(18) -0.0004(14) -0.0034(14) -0.0039(14)
C3 0.0264(17) 0.0243(17) 0.0270(18) -0.0013(13) -0.0047(14) -0.0044(14)
C4 0.0223(16) 0.0229(16) 0.0312(19) 0.0028(13) -0.0042(14) -0.0047(13)
C5 0.0216(16) 0.0208(15) 0.0270(17) 0.0014(13) -0.0068(13) -0.0033(13)
C11 0.0258(17) 0.0222(16) 0.0257(17) 0.0004(13) -0.0090(14) -0.0024(14)
C51 0.0225(17) 0.0300(18) 0.0266(18) 0.0045(14) -0.0067(14) -0.0056(14)
C12 0.041(2) 0.034(2) 0.057(3) -0.0089(19) -0.009(2) -0.0054(18)
C13 0.041(2) 0.041(2) 0.077(4) -0.028(2) 0.009(2) -0.010(2)
C14 0.050(3) 0.059(3) 0.047(3) -0.025(2) 0.012(2) -0.028(2)
C15 0.045(2) 0.060(3) 0.032(2) -0.0135(19) 0.0054(18) -0.032(2)
C16 0.034(2) 0.040(2) 0.031(2) -0.0075(16) 0.0003(16) -0.0203(17)
C17 0.0296(19) 0.037(2) 0.0268(18) 0.0021(15) -0.0060(15) -0.0159(16)
C18 0.046(2) 0.054(3) 0.031(2) 0.0088(18) -0.0135(18) -0.027(2)
C19 0.049(3) 0.061(3) 0.041(2) 0.022(2) -0.022(2) -0.016(2)
C20 0.044(3) 0.052(3) 0.051(3) 0.013(2) -0.016(2) 0.002(2)
C21 0.041(2) 0.039(2) 0.036(2) 0.0044(17) -0.0097(18) 0.0017(18)
C22 0.066(3) 0.081(4) 0.028(2) 0.005(2) -0.012(2) -0.041(3)
C23 0.065(3) 0.080(4) 0.028(2) -0.010(2) 0.003(2) -0.044(3)
O4W 0.054(2) 0.209(6) 0.051(2) -0.020(3) 0.001(2) 0.041(3)

loop_
_atom_type_symbol
_atom_type_description
_atom_type_scat_dispersion_real
_atom_type_scat_dispersion_imag
_atom_type_scat_source
C C 0.0033 0.0016 'International Tables Vol C Tables 4.2.6.8 and 6.1.1.4'
H H 0.0000 0.0000 'International Tables Vol C Tables 4.2.6.8 and 6.1.1.4'
N N 0.0061 0.0033 'International Tables Vol C Tables 4.2.6.8 and 6.1.1.4'
O O 0.0106 0.0060 'International Tables Vol C Tables 4.2.6.8 and 6.1.1.4'
Zn Zn 0.2839 1.4301 'International Tables Vol C Tables 4.2.6.8 and 6.1.1.4'

loop_
_geom_angle_atom_site_label_1
_geom_angle_atom_site_label_2
_geom_angle_atom_site_label_3
_geom_angle
_geom_angle_site_symmetry_1
_geom_angle_site_symmetry_3
_geom_angle_publ_flag
O1W Zn O11 97.13(11) . . ?
O1W Zn O2W 88.07(13) . . ?
O11 Zn O2W 87.34(11) . . ?
O1W Zn N2 94.62(12) . . ?
O11 Zn N2 167.96(11) . . ?
O2W Zn N2 95.70(12) . . ?
O1W Zn N1 171.44(12) . . ?
O11 Zn N1 91.40(11) . . ?
O2W Zn N1 91.53(12) . . ?
N2 Zn N1 76.90(12) . . ?
O1W Zn O3W 91.40(14) . . ?
O11 Zn O3W 88.59(11) . . ?
O2W Zn O3W 175.79(11) . . ?
N2 Zn O3W 88.51(11) . . ?
N1 Zn O3W 89.62(13) . . ?
C12 N1 C16 117.4(4) . . ?
C12 N1 Zn 129.5(3) . . ?
C16 N1 Zn 113.1(2) . . ?
C21 N2 C17 118.1(3) . . ?
C21 N2 Zn 127.2(3) . . ?
C17 N2 Zn 114.7(2) . . ?
C11 O11 Zn 131.0(2) . . ?
C5 O1 C1 118.4(3) . . ?
C2 C1 O1 123.0(3) . . ?
C2 C1 C11 125.4(3) . . ?
O1 C1 C11 111.6(3) . . ?
C1 C2 C3 120.9(3) . . ?
O3 C3 C4 122.6(3) . . ?
O3 C3 C2 123.2(3) . . ?
C4 C3 C2 114.2(3) . . ?
C5 C4 C3 121.1(3) . . ?
C4 C5 O1 122.3(3) . . ?
C4 C5 C51 125.5(3) . . ?
O1 C5 C51 112.2(3) . . ?
O12 C11 O11 128.1(3) . . ?
O12 C11 C1 118.2(3) . . ?
O11 C11 C1 113.6(3) . . ?
O14 C51 O13 126.4(3) . . ?
O14 C51 C5 118.1(3) . . ?
O13 C51 C5 115.5(3) . . ?
N1 C12 C13 122.8(4) . . ?
C14 C13 C12 119.9(4) . . ?
C13 C14 C15 119.2(4) . . ?
C14 C15 C16 117.5(4) . . ?
C14 C15 C23 123.6(4) . . ?
C16 C15 C23 118.8(4) . . ?
N1 C16 C15 123.0(4) . . ?
N1 C16 C17 117.2(3) . . ?
C15 C16 C17 119.7(4) . . ?
N2 C17 C18 122.9(4) . . ?
N2 C17 C16 117.7(3) . . ?
C18 C17 C16 119.4(4) . . ?
C17 C18 C19 117.2(4) . . ?
C17 C18 C22 119.9(4) . . ?
C19 C18 C22 122.9(4) . . ?
C20 C19 C18 119.7(4) . . ?
C19 C20 C21 119.3(4) . . ?
N2 C21 C20 122.8(4) . . ?
C23 C22 C18 120.6(4) . . ?
C22 C23 C15 121.5(4) . . ?

loop_
_geom_bond_atom_site_label_1
_geom_bond_atom_site_label_2
_geom_bond_distance
_geom_bond_site_symmetry_2
_geom_bond_publ_flag
Zn O1W 2.030(3) . ?
Zn O11 2.045(2) . ?
Zn O2W 2.079(3) . ?
Zn N2 2.151(3) . ?
Zn N1 2.192(3) . ?
Zn O3W 2.225(3) . ?
N1 C12 1.327(5) . ?
N1 C16 1.372(5) . ?
N2 C21 1.322(5) . ?
N2 C17 1.360(5) . ?
O11 C11 1.255(4) . ?
O1 C5 1.360(4) . ?
O1 C1 1.364(4) . ?
O3 C3 1.242(4) . ?
O12 C11 1.236(4) . ?
O13 C51 1.250(4) . ?
O14 C51 1.242(4) . ?
C1 C2 1.330(5) . ?
C1 C11 1.522(4) . ?
C2 C3 1.448(5) . ?
C3 C4 1.446(5) . ?
C4 C5 1.344(5) . ?
C5 C51 1.513(5) . ?
C12 C13 1.399(6) . ?
C13 C14 1.367(7) . ?
C14 C15 1.400(7) . ?
C15 C16 1.404(5) . ?
C15 C23 1.434(6) . ?
C16 C17 1.442(5) . ?
C17 C18 1.401(5) . ?
C18 C19 1.412(7) . ?
C18 C22 1.424(6) . ?
C19 C20 1.356(7) . ?
C20 C21 1.407(5) . ?
C22 C23 1.351(7) . ?

loop_
_geom_hbond_atom_site_label_D
_geom_hbond_atom_site_label_H
_geom_hbond_atom_site_label_A
_geom_hbond_distance_DH
_geom_hbond_distance_HA
_geom_hbond_distance_DA
_geom_hbond_angle_DHA
_geom_hbond_site_symmetry_A
O2W H2WA O12 0.81(4) 2.02(4) 2.834(4) 178(4) 1_455
O2W H2WA O1 0.81(4) 2.55(4) 2.954(3) 112(3) 1_455
O2W H2WB O14 0.87(4) 1.86(4) 2.705(4) 163(4) 1_455
O2W H2WA O1 0.81(4) 2.55(4) 2.954(3) 112(3) 1_455
O1W H1WA O3 0.76(5) 1.97(5) 2.727(4) 174(5) 2_667
O1W H1WB O13 0.85(6) 1.82(6) 2.661(4) 168(5) 1_465
O3W H3WA O4W 0.69(7) 2.42(7) 3.080(8) 160(8) 2_676
O3W H3WB O12 1.07(14) 1.75(13) 2.736(4) 151(10) .
O3W H3WB O11 1.07(14) 2.30(13) 2.985(4) 120(9) .
